data_4082769
loop_
_publ_author_name
'Ebert, Hanna'
'Timmermann, Vanessa'
'Oswald, Tim'
'Saak, Wolfgang'
'Schmidtmann, Marc'
'Friedemann, Marion'
'Haase, Detlev'
'Beckhaus, R\"udiger'

_publ_section_title
;
 Synthesis and Reactivity of Bis(\h5:\h1-pentafulvene)zirconium Complexes
;
_journal_issue 6
_journal_name_full Organometallics
_journal_page_first 1440
_journal_paper_doi 10.1021/om500031s
_journal_volume 33
_journal_year 2014
_chemical_formula_sum 'C58 H52 Cl2 N2 O Zr'
_chemical_formula_weight 955.14
_chemical_name_systematic
; 
 ? 
;
_space_group_IT_number 13
_symmetry_cell_setting monoclinic
_symmetry_space_group_name_Hall '-P 2yac'
_symmetry_space_group_name_H-M 'P 1 2/n 1'
_atom_sites_solution_hydrogens geom
_atom_sites_solution_primary direct
_atom_sites_solution_secondary difmap
_audit_creation_method SHELXL-97
_cell_angle_alpha 90.00
_cell_angle_beta 93.212(2)
_cell_angle_gamma 90.00
_cell_formula_units_Z 2
_cell_length_a 13.9758(4)
_cell_length_b 9.9089(3)
_cell_length_c 16.8678(5)
_cell_measurement_reflns_used 9886
_cell_measurement_temperature 153(2)
_cell_measurement_theta_max 32.63
_cell_measurement_theta_min 2.76
_cell_volume 2332.26(12)
_computing_cell_refinement 'Bruker SAINT'
_computing_data_collection 'Bruker APEX2'
_computing_data_reduction 'Bruker SAINT'
_computing_molecular_graphics 'Diamond Crystal Impact, 2010)'
_computing_publication_material 'SHELX-97 (Sheldrick, 2008)'
_computing_structure_refinement 'SHELXL-97 (Sheldrick, 2008)'
_computing_structure_solution 'SHELXS-97 (Sheldrick, 2008)'
_diffrn_ambient_temperature 153(2)
_diffrn_measured_fraction_theta_full 0.979
_diffrn_measured_fraction_theta_max 0.979
_diffrn_measurement_device_type 'Bruker APEX-II CCD'
_diffrn_measurement_method '\f and \w scans'
_diffrn_radiation_monochromator graphite
_diffrn_radiation_source 'fine-focus sealed tube'
_diffrn_radiation_type MoK\a
_diffrn_radiation_wavelength 0.71073
_diffrn_reflns_av_R_equivalents 0.1049
_diffrn_reflns_av_sigmaI/netI 0.0578
_diffrn_reflns_limit_h_max 21
_diffrn_reflns_limit_h_min -21
_diffrn_reflns_limit_k_max 15
_diffrn_reflns_limit_k_min -15
_diffrn_reflns_limit_l_max 25
_diffrn_reflns_limit_l_min -25
_diffrn_reflns_number 72784
_diffrn_reflns_theta_full 32.70
_diffrn_reflns_theta_max 32.70
_diffrn_reflns_theta_min 3.17
_exptl_absorpt_coefficient_mu 0.394
_exptl_absorpt_correction_T_max 0.8909
_exptl_absorpt_correction_T_min 0.8222
_exptl_absorpt_correction_type numerical
_exptl_absorpt_process_details 'SADABS (Sheldrick)'
_exptl_crystal_colour red
_exptl_crystal_density_diffrn 1.360
_exptl_crystal_density_method 'not measured'
_exptl_crystal_description block
_exptl_crystal_F_000 992
_exptl_crystal_size_max 0.52
_exptl_crystal_size_mid 0.39
_exptl_crystal_size_min 0.30
_refine_diff_density_max 0.670
_refine_diff_density_min -0.569
_refine_diff_density_rms 0.092
_refine_ls_extinction_method none
_refine_ls_goodness_of_fit_ref 1.064
_refine_ls_hydrogen_treatment constr
_refine_ls_matrix_type full
_refine_ls_number_parameters 301
_refine_ls_number_reflns 8402
_refine_ls_number_restraints 20
_refine_ls_restrained_S_all 1.063
_refine_ls_R_factor_all 0.0654
_refine_ls_R_factor_gt 0.0496
_refine_ls_shift/su_max 0.001
_refine_ls_shift/su_mean 0.000
_refine_ls_structure_factor_coef Fsqd
_refine_ls_weighting_details 'calc w=1/[\s^2^(Fo^2^)+(0.0569P)^2^+1.4457P] where P=(Fo^2^+2Fc^2^)/3'
_refine_ls_weighting_scheme calc
_refine_ls_wR_factor_gt 0.1181
_refine_ls_wR_factor_ref 0.1263
_reflns_number_gt 6912
_reflns_number_total 8402
_reflns_threshold_expression >2sigma(I)
_cod_data_source_file om500031s_si_001.cif
_cod_data_source_block 7
_cod_depositor_comments
;
The following automatic conversions were performed:

'_symmetry_cell_setting' value 'Monoclinic' changed to 'monoclinic'
according to
/usr/data/users/saulius/crontab/automatic-downloads/current/ACS/lib/dictionaries/cif_core.dic
dictionary named 'cif_core.dic' version 2.4.2 from 2011-04-26.

Automatic conversion script
Id: cif_fix_values 2281 2013-09-26 08:29:07Z andrius 
;
_cod_original_sg_symbol_H-M 'P2/n  '
_cod_database_code 4082769

loop_
_symmetry_equiv_pos_as_xyz
'x, y, z'
'-x+1/2, y, -z+1/2'
'-x, -y, -z'
'x-1/2, -y, z-1/2'

loop_
_atom_site_label
_atom_site_type_symbol
_atom_site_fract_x
_atom_site_fract_y
_atom_site_fract_z
_atom_site_U_iso_or_equiv
_atom_site_adp_type
_atom_site_occupancy
_atom_site_symmetry_multiplicity
_atom_site_calc_flag
_atom_site_refinement_flags
_atom_site_disorder_assembly
_atom_site_disorder_group
Zr1 Zr 0.7500 0.53935(2) 0.7500 0.01605(7) Uani 1 2 d S . .
Cl1 Cl 0.55865(4) -0.20971(5) 0.53172(5) 0.04727(18) Uani 1 1 d . . .
N1 N 0.67718(11) 0.39699(15) 0.67779(9) 0.0221(3) Uani 1 1 d . . .
C1 C 0.82403(11) 0.53587(17) 0.61808(10) 0.0169(3) Uani 1 1 d . . .
C2 C 0.90180(11) 0.53186(18) 0.67579(10) 0.0196(3) Uani 1 1 d . . .
H2 H 0.9452 0.4588 0.6843 0.024 Uiso 1 1 calc R . .
C3 C 0.90402(12) 0.65486(19) 0.71860(11) 0.0232(3) Uani 1 1 d . . .
H3 H 0.9480 0.6778 0.7614 0.028 Uiso 1 1 calc R . .
C4 C 0.82908(13) 0.73748(18) 0.68630(11) 0.0221(3) Uani 1 1 d . . .
H4 H 0.8144 0.8263 0.7030 0.027 Uiso 1 1 calc R . .
C5 C 0.77998(12) 0.66432(17) 0.62476(10) 0.0193(3) Uani 1 1 d . . .
H5 H 0.7263 0.6958 0.5930 0.023 Uiso 1 1 calc R . .
C6 C 0.78448(11) 0.41932(17) 0.56595(10) 0.0168(3) Uani 1 1 d . . .
C7 C 0.86898(11) 0.32447(17) 0.55060(10) 0.0182(3) Uani 1 1 d . . .
C8 C 0.91638(12) 0.32173(19) 0.48043(11) 0.0228(3) Uani 1 1 d . . .
H8 H 0.8928 0.3743 0.4365 0.027 Uiso 1 1 calc R . .
C9 C 0.99800(13) 0.2431(2) 0.47358(13) 0.0273(4) Uani 1 1 d . . .
H9 H 1.0289 0.2429 0.4248 0.033 Uiso 1 1 calc R . .
C10 C 1.03540(12) 0.16490(18) 0.53618(13) 0.0270(4) Uani 1 1 d . . .
C11 C 0.98611(13) 0.16407(19) 0.60555(13) 0.0269(4) Uani 1 1 d . . .
H11 H 1.0089 0.1096 0.6489 0.032 Uiso 1 1 calc R . .
C12 C 0.90405(13) 0.24151(19) 0.61261(11) 0.0242(3) Uani 1 1 d . . .
H12 H 0.8713 0.2380 0.6604 0.029 Uiso 1 1 calc R . .
C13 C 1.12579(14) 0.0847(2) 0.52849(16) 0.0363(5) Uani 1 1 d . . .
H13A H 1.1203 0.0308 0.4797 0.054 Uiso 1 1 calc R . .
H13B H 1.1356 0.0246 0.5744 0.054 Uiso 1 1 calc R . .
H13C H 1.1804 0.1463 0.5263 0.054 Uiso 1 1 calc R . .
C14 C 0.73346(11) 0.47995(17) 0.49118(10) 0.0182(3) Uani 1 1 d . . .
C15 C 0.63680(12) 0.45614(18) 0.47071(11) 0.0209(3) Uani 1 1 d . . .
H15 H 0.6019 0.3955 0.5018 0.025 Uiso 1 1 calc R . .
C16 C 0.59065(13) 0.5196(2) 0.40570(11) 0.0243(4) Uani 1 1 d . . .
H16 H 0.5250 0.5004 0.3927 0.029 Uiso 1 1 calc R . .
C17 C 0.63852(14) 0.6101(2) 0.35956(11) 0.0258(4) Uani 1 1 d . . .
C18 C 0.73485(13) 0.6351(2) 0.37983(11) 0.0250(3) Uani 1 1 d . . .
H18 H 0.7692 0.6966 0.3489 0.030 Uiso 1 1 calc R . .
C19 C 0.78161(12) 0.57176(18) 0.44453(11) 0.0217(3) Uani 1 1 d . . .
H19 H 0.8473 0.5911 0.4573 0.026 Uiso 1 1 calc R . .
C20 C 0.58722(17) 0.6818(3) 0.29090(14) 0.0410(5) Uani 1 1 d . . .
H20A H 0.6005 0.6358 0.2413 0.062 Uiso 1 1 calc R . .
H20B H 0.6097 0.7753 0.2889 0.062 Uiso 1 1 calc R . .
H20C H 0.5181 0.6808 0.2979 0.062 Uiso 1 1 calc R . .
C21 C 0.70995(11) 0.34359(16) 0.61674(10) 0.0183(3) Uani 1 1 d . . .
C22 C 0.67894(12) 0.20199(17) 0.59338(11) 0.0208(3) Uani 1 1 d . . .
C23 C 0.63452(15) 0.1254(2) 0.64985(13) 0.0301(4) Uani 1 1 d . . .
H23 H 0.6287 0.1609 0.7017 0.036 Uiso 1 1 calc R . .
C24 C 0.59845(17) -0.0025(2) 0.63153(16) 0.0357(5) Uani 1 1 d . . .
H24 H 0.5690 -0.0547 0.6706 0.043 Uiso 1 1 calc R . .
C25 C 0.60617(13) -0.05215(18) 0.55569(15) 0.0321(5) Uani 1 1 d . . .
C26 C 0.65055(13) 0.0202(2) 0.49890(14) 0.0304(4) Uani 1 1 d . . .
H26 H 0.6558 -0.0159 0.4471 0.036 Uiso 1 1 calc R . .
C27 C 0.68789(12) 0.14742(19) 0.51816(12) 0.0247(4) Uani 1 1 d . . .
H27 H 0.7198 0.1974 0.4794 0.030 Uiso 1 1 calc R . .
O1 O 0.7708(9) 0.0536(9) 0.2339(8) 0.115(3) Uiso 0.26 1 d PD B -1
C28 C 0.6872(7) 0.1363(13) 0.2227(11) 0.115(3) Uiso 0.26 1 d PD B -1
H28A H 0.6320 0.0953 0.2480 0.138 Uiso 0.26 1 calc PR B -1
H28B H 0.6701 0.1498 0.1655 0.138 Uiso 0.26 1 calc PR B -1
C29 C 0.7165(10) 0.2706(12) 0.2631(13) 0.115(3) Uiso 0.26 1 d PD B -1
H29A H 0.6874 0.3482 0.2337 0.138 Uiso 0.26 1 calc PR B -1
H29B H 0.6968 0.2731 0.3185 0.138 Uiso 0.26 1 calc PR B -1
C30 C 0.8265(10) 0.2728(12) 0.2605(15) 0.115(3) Uiso 0.26 1 d PD B -1
H30A H 0.8478 0.3510 0.2294 0.138 Uiso 0.26 1 calc PR B -1
H30B H 0.8573 0.2773 0.3147 0.138 Uiso 0.26 1 calc PR B -1
C31 C 0.8504(7) 0.1391(14) 0.2196(12) 0.115(3) Uiso 0.26 1 d PD B -1
H31A H 0.8566 0.1525 0.1619 0.138 Uiso 0.26 1 calc PR B -1
H31B H 0.9108 0.1003 0.2430 0.138 Uiso 0.26 1 calc PR B -1
O1A O 0.7730(9) 0.0863(12) 0.1949(7) 0.111(3) Uiso 0.24 1 d PD C -2
C28A C 0.6932(9) 0.0763(12) 0.2441(10) 0.111(3) Uiso 0.24 1 d PD C -2
H28C H 0.7080 0.0151 0.2896 0.133 Uiso 0.24 1 calc PR C -2
H28D H 0.6356 0.0425 0.2135 0.133 Uiso 0.24 1 calc PR C -2
C29A C 0.6780(10) 0.2219(15) 0.2727(12) 0.111(3) Uiso 0.24 1 d PD C -2
H29C H 0.6583 0.2231 0.3281 0.133 Uiso 0.24 1 calc PR C -2
H29D H 0.6286 0.2684 0.2383 0.133 Uiso 0.24 1 calc PR C -2
C30A C 0.7767(12) 0.2888(13) 0.2664(14) 0.111(3) Uiso 0.24 1 d PD C -2
H30C H 0.8022 0.3214 0.3189 0.133 Uiso 0.24 1 calc PR C -2
H30D H 0.7728 0.3657 0.2289 0.133 Uiso 0.24 1 calc PR C -2
C31A C 0.8399(7) 0.1751(16) 0.2354(11) 0.111(3) Uiso 0.24 1 d PD C -2
H31C H 0.8864 0.2111 0.1986 0.133 Uiso 0.24 1 calc PR C -2
H31D H 0.8753 0.1282 0.2798 0.133 Uiso 0.24 1 calc PR C -2

loop_
_atom_site_aniso_label
_atom_site_aniso_U_11
_atom_site_aniso_U_22
_atom_site_aniso_U_33
_atom_site_aniso_U_23
_atom_site_aniso_U_13
_atom_site_aniso_U_12
Zr1 0.01740(10) 0.01448(11) 0.01658(11) 0.000 0.00370(7) 0.000
Cl1 0.0296(2) 0.0173(2) 0.0922(5) -0.0105(2) -0.0212(3) 0.00067(17)
N1 0.0214(6) 0.0211(7) 0.0242(7) -0.0030(6) 0.0055(6) -0.0040(5)
C1 0.0151(6) 0.0184(7) 0.0173(7) 0.0002(6) 0.0022(5) -0.0016(5)
C2 0.0146(6) 0.0235(8) 0.0208(7) -0.0006(6) 0.0013(6) -0.0014(6)
C3 0.0210(7) 0.0270(9) 0.0214(8) -0.0018(7) 0.0003(6) -0.0075(6)
C4 0.0263(8) 0.0186(7) 0.0220(8) -0.0013(6) 0.0072(6) -0.0052(6)
C5 0.0206(7) 0.0181(7) 0.0193(7) 0.0007(6) 0.0030(6) -0.0011(6)
C6 0.0143(6) 0.0181(7) 0.0180(7) -0.0017(6) 0.0019(5) -0.0002(5)
C7 0.0145(6) 0.0180(7) 0.0224(8) -0.0044(6) 0.0018(6) -0.0005(5)
C8 0.0194(7) 0.0239(8) 0.0257(8) -0.0009(7) 0.0063(6) -0.0008(6)
C9 0.0205(7) 0.0249(9) 0.0375(10) -0.0042(7) 0.0124(7) -0.0020(7)
C10 0.0154(7) 0.0190(8) 0.0467(12) -0.0076(7) 0.0025(7) -0.0014(6)
C11 0.0238(8) 0.0216(8) 0.0346(10) -0.0028(7) -0.0041(7) 0.0035(7)
C12 0.0230(8) 0.0248(8) 0.0246(8) -0.0021(7) 0.0011(7) 0.0036(6)
C13 0.0194(8) 0.0249(9) 0.0649(16) -0.0081(10) 0.0041(9) 0.0034(7)
C14 0.0171(7) 0.0203(8) 0.0174(7) -0.0028(6) 0.0012(6) -0.0006(5)
C15 0.0168(7) 0.0232(8) 0.0229(8) -0.0024(6) 0.0013(6) -0.0011(6)
C16 0.0183(7) 0.0303(9) 0.0239(8) -0.0040(7) -0.0030(6) 0.0004(6)
C17 0.0265(8) 0.0313(9) 0.0192(8) -0.0023(7) -0.0023(7) 0.0031(7)
C18 0.0260(8) 0.0284(9) 0.0207(8) 0.0015(7) 0.0026(7) -0.0021(7)
C19 0.0193(7) 0.0251(8) 0.0208(8) -0.0002(6) 0.0007(6) -0.0026(6)
C20 0.0363(11) 0.0544(14) 0.0312(11) 0.0115(10) -0.0085(9) 0.0015(10)
C21 0.0158(6) 0.0167(7) 0.0222(8) -0.0009(6) 0.0005(6) -0.0014(5)
C22 0.0175(7) 0.0173(7) 0.0275(8) -0.0028(6) 0.0001(6) 0.0005(6)
C23 0.0349(10) 0.0215(8) 0.0339(10) 0.0007(7) 0.0023(8) -0.0050(7)
C24 0.0359(10) 0.0201(8) 0.0506(14) 0.0050(9) -0.0003(10) -0.0059(8)
C25 0.0193(7) 0.0153(8) 0.0606(14) -0.0076(8) -0.0089(8) 0.0026(6)
C26 0.0198(8) 0.0248(9) 0.0459(12) -0.0158(8) -0.0041(8) 0.0042(7)
C27 0.0185(7) 0.0237(8) 0.0318(9) -0.0079(7) 0.0017(7) 0.0003(6)

loop_
_atom_type_symbol
_atom_type_description
_atom_type_scat_dispersion_real
_atom_type_scat_dispersion_imag
_atom_type_scat_source
C C 0.0033 0.0016 'International Tables Vol C Tables 4.2.6.8 and 6.1.1.4'
H H 0.0000 0.0000 'International Tables Vol C Tables 4.2.6.8 and 6.1.1.4'
N N 0.0061 0.0033 'International Tables Vol C Tables 4.2.6.8 and 6.1.1.4'
O O 0.0106 0.0060 'International Tables Vol C Tables 4.2.6.8 and 6.1.1.4'
Cl Cl 0.1484 0.1585 'International Tables Vol C Tables 4.2.6.8 and 6.1.1.4'
Zr Zr -2.9673 0.5597 'International Tables Vol C Tables 4.2.6.8 and 6.1.1.4'

loop_
_geom_angle_atom_site_label_1
_geom_angle_atom_site_label_2
_geom_angle_atom_site_label_3
_geom_angle
_geom_angle_site_symmetry_1
_geom_angle_site_symmetry_3
N1 Zr1 N1 95.13(9) 2_656 .
N1 Zr1 C5 136.57(6) 2_656 .
N1 Zr1 C5 86.63(6) . .
N1 Zr1 C5 86.63(6) 2_656 2_656
N1 Zr1 C5 136.57(6) . 2_656
C5 Zr1 C5 120.73(8) . 2_656
N1 Zr1 C1 71.65(6) 2_656 2_656
N1 Zr1 C1 107.24(6) . 2_656
C5 Zr1 C1 148.51(6) . 2_656
C5 Zr1 C1 32.95(5) 2_656 2_656
N1 Zr1 C1 107.24(6) 2_656 .
N1 Zr1 C1 71.65(6) . .
C5 Zr1 C1 32.95(5) . .
C5 Zr1 C1 148.51(6) 2_656 .
C1 Zr1 C1 178.43(8) 2_656 .
N1 Zr1 C3 92.02(6) 2_656 .
N1 Zr1 C3 125.29(6) . .
C5 Zr1 C3 54.05(6) . .
C5 Zr1 C3 97.93(6) 2_656 .
C1 Zr1 C3 126.35(6) 2_656 .
C1 Zr1 C3 54.53(5) . .
N1 Zr1 C3 125.29(6) 2_656 2_656
N1 Zr1 C3 92.02(6) . 2_656
C5 Zr1 C3 97.93(6) . 2_656
C5 Zr1 C3 54.05(6) 2_656 2_656
C1 Zr1 C3 54.53(5) 2_656 2_656
C1 Zr1 C3 126.35(6) . 2_656
C3 Zr1 C3 125.98(9) . 2_656
N1 Zr1 C4 119.18(6) 2_656 2_656
N1 Zr1 C4 124.24(6) . 2_656
C5 Zr1 C4 94.16(6) . 2_656
C5 Zr1 C4 32.63(5) 2_656 2_656
C1 Zr1 C4 54.55(6) 2_656 2_656
C1 Zr1 C4 126.97(6) . 2_656
C3 Zr1 C4 97.80(6) . 2_656
C3 Zr1 C4 32.57(6) 2_656 2_656
N1 Zr1 C4 124.25(6) 2_656 .
N1 Zr1 C4 119.18(6) . .
C5 Zr1 C4 32.63(5) . .
C5 Zr1 C4 94.16(6) 2_656 .
C1 Zr1 C4 126.97(6) 2_656 .
C1 Zr1 C4 54.55(6) . .
C3 Zr1 C4 32.57(6) . .
C3 Zr1 C4 97.80(6) 2_656 .
C4 Zr1 C4 77.79(9) 2_656 .
N1 Zr1 C2 94.96(6) 2_656 2_656
N1 Zr1 C2 82.75(6) . 2_656
C5 Zr1 C2 128.16(5) . 2_656
C5 Zr1 C2 53.93(6) 2_656 2_656
C1 Zr1 C2 32.76(5) 2_656 2_656
C1 Zr1 C2 147.16(5) . 2_656
C3 Zr1 C2 150.35(6) . 2_656
C3 Zr1 C2 32.61(6) 2_656 2_656
C4 Zr1 C2 53.93(6) 2_656 2_656
C4 Zr1 C2 129.39(6) . 2_656
N1 Zr1 C2 82.75(6) 2_656 .
N1 Zr1 C2 94.96(6) . .
C5 Zr1 C2 53.93(6) . .
C5 Zr1 C2 128.16(5) 2_656 .
C1 Zr1 C2 147.16(5) 2_656 .
C1 Zr1 C2 32.76(5) . .
C3 Zr1 C2 32.61(6) . .
C3 Zr1 C2 150.35(6) 2_656 .
C4 Zr1 C2 129.39(6) 2_656 .
C4 Zr1 C2 53.93(6) . .
C2 Zr1 C2 176.63(8) 2_656 .
C21 N1 Zr1 124.71(12) . .
C2 C1 C5 106.82(14) . .
C2 C1 C6 127.54(15) . .
C5 C1 C6 125.13(14) . .
C2 C1 Zr1 74.31(10) . .
C5 C1 Zr1 73.45(10) . .
C6 C1 Zr1 111.44(10) . .
C3 C2 C1 108.66(15) . .
C3 C2 Zr1 73.55(10) . .
C1 C2 Zr1 72.93(9) . .
C4 C3 C2 107.89(15) . .
C4 C3 Zr1 73.80(10) . .
C2 C3 Zr1 73.84(10) . .
C5 C4 C3 107.75(16) . .
C5 C4 Zr1 72.97(10) . .
C3 C4 Zr1 73.62(10) . .
C4 C5 C1 108.86(15) . .
C4 C5 Zr1 74.40(10) . .
C1 C5 Zr1 73.60(10) . .
C1 C6 C14 108.16(13) . .
C1 C6 C7 107.46(12) . .
C14 C6 C7 115.15(14) . .
C1 C6 C21 105.94(13) . .
C14 C6 C21 110.01(13) . .
C7 C6 C21 109.68(13) . .
C8 C7 C12 117.56(16) . .
C8 C7 C6 124.14(16) . .
C12 C7 C6 118.19(15) . .
C7 C8 C9 120.94(18) . .
C10 C9 C8 121.66(19) . .
C9 C10 C11 117.41(17) . .
C9 C10 C13 120.8(2) . .
C11 C10 C13 121.8(2) . .
C12 C11 C10 121.24(18) . .
C11 C12 C7 121.12(18) . .
C15 C14 C19 117.38(16) . .
C15 C14 C6 122.38(15) . .
C19 C14 C6 120.01(14) . .
C16 C15 C14 121.24(17) . .
C17 C16 C15 121.24(16) . .
C16 C17 C18 117.92(17) . .
C16 C17 C20 120.92(18) . .
C18 C17 C20 121.13(19) . .
C19 C18 C17 121.19(18) . .
C18 C19 C14 121.01(16) . .
N1 C21 C22 119.19(16) . .
N1 C21 C6 121.57(15) . .
C22 C21 C6 119.22(14) . .
C23 C22 C27 118.62(17) . .
C23 C22 C21 117.35(16) . .
C27 C22 C21 123.95(17) . .
C22 C23 C24 121.0(2) . .
C25 C24 C23 119.0(2) . .
C26 C25 C24 121.50(18) . .
C26 C25 Cl1 119.29(18) . .
C24 C25 Cl1 119.21(18) . .
C25 C26 C27 119.1(2) . .
C22 C27 C26 120.78(19) . .
C31 O1 C28 106.02(10) . .
O1 C28 C29 103.94(9) . .
C30 C29 C28 103.94(6) . .
C31 C30 C29 104.04(6) . .
O1 C31 C30 104.09(9) . .
C28A O1A C31A 105.97(10) . .
O1A C28A C29A 104.02(9) . .
C28A C29A C30A 104.01(6) . .
C29A C30A C31A 103.95(6) . .
O1A C31A C30A 103.92(9) . .

loop_
_geom_bond_atom_site_label_1
_geom_bond_atom_site_label_2
_geom_bond_distance
_geom_bond_site_symmetry_2
Zr1 N1 2.0904(15) 2_656
Zr1 N1 2.0904(15) .
Zr1 C5 2.5042(17) .
Zr1 C5 2.5043(17) 2_656
Zr1 C1 2.5062(16) 2_656
Zr1 C1 2.5062(16) .
Zr1 C3 2.5203(17) .
Zr1 C3 2.5203(17) 2_656
Zr1 C4 2.5226(17) 2_656
Zr1 C4 2.5226(18) .
Zr1 C2 2.5240(17) 2_656
Zr1 C2 2.5241(17) .
Cl1 C25 1.7356(19) .
N1 C21 1.266(2) .
C1 C2 1.418(2) .
C1 C5 1.421(2) .
C1 C6 1.536(2) .
C2 C3 1.416(2) .
C3 C4 1.414(3) .
C4 C5 1.412(2) .
C6 C14 1.536(2) .
C6 C7 1.543(2) .
C6 C21 1.575(2) .
C7 C8 1.389(3) .
C7 C12 1.397(2) .
C8 C9 1.392(3) .
C9 C10 1.388(3) .
C10 C11 1.391(3) .
C10 C13 1.504(3) .
C11 C12 1.391(3) .
C14 C15 1.396(2) .
C14 C19 1.400(2) .
C15 C16 1.391(2) .
C16 C17 1.384(3) .
C17 C18 1.393(3) .
C17 C20 1.506(3) .
C18 C19 1.390(2) .
C21 C22 1.514(2) .
C22 C23 1.391(3) .
C22 C27 1.391(3) .
C23 C24 1.392(3) .
C24 C25 1.381(4) .
C25 C26 1.372(3) .
C26 C27 1.396(3) .
O1 C31 1.4296(10) .
O1 C28 1.4304(10) .
C28 C29 1.5404(10) .
C29 C30 1.5398(9) .
C30 C31 1.5395(10) .
O1A C28A 1.4302(10) .
O1A C31A 1.4303(10) .
C28A C29A 1.5399(10) .
C29A C30A 1.5399(9) .
C30A C31A 1.5405(10) .

loop_
_geom_torsion_atom_site_label_1
_geom_torsion_atom_site_label_2
_geom_torsion_atom_site_label_3
_geom_torsion_atom_site_label_4
_geom_torsion
_geom_torsion_site_symmetry_1
N1 Zr1 N1 C21 -86.81(15) 2_656
C5 Zr1 N1 C21 49.66(15) .
C5 Zr1 N1 C21 -177.32(13) 2_656
C1 Zr1 N1 C21 -159.17(14) 2_656
C1 Zr1 N1 C21 19.67(14) .
C3 Zr1 N1 C21 9.32(18) .
C3 Zr1 N1 C21 147.49(15) 2_656
C4 Zr1 N1 C21 142.39(14) 2_656
C4 Zr1 N1 C21 47.39(17) .
C2 Zr1 N1 C21 178.82(16) 2_656
C2 Zr1 N1 C21 -3.67(16) .
N1 Zr1 C1 C2 -43.41(11) 2_656
N1 Zr1 C1 C2 -133.16(11) .
C5 Zr1 C1 C2 113.40(14) .
C5 Zr1 C1 C2 69.45(14) 2_656
C1 Zr1 C1 C2 -88.08(10) 2_656
C3 Zr1 C1 C2 36.46(10) .
C3 Zr1 C1 C2 148.26(10) 2_656
C4 Zr1 C1 C2 107.34(11) 2_656
C4 Zr1 C1 C2 76.74(11) .
C2 Zr1 C1 C2 -173.78(15) 2_656
N1 Zr1 C1 C5 -156.81(9) 2_656
N1 Zr1 C1 C5 113.44(10) .
C5 Zr1 C1 C5 -43.95(17) 2_656
C1 Zr1 C1 C5 158.52(9) 2_656
C3 Zr1 C1 C5 -76.93(10) .
C3 Zr1 C1 C5 34.86(12) 2_656
C4 Zr1 C1 C5 -6.06(12) 2_656
C4 Zr1 C1 C5 -36.65(9) .
C2 Zr1 C1 C5 72.82(14) 2_656
C2 Zr1 C1 C5 -113.40(14) .
N1 Zr1 C1 C6 81.31(11) 2_656
N1 Zr1 C1 C6 -8.44(10) .
C5 Zr1 C1 C6 -121.88(15) .
C5 Zr1 C1 C6 -165.83(10) 2_656
C1 Zr1 C1 C6 36.64(11) 2_656
C3 Zr1 C1 C6 161.19(13) .
C3 Zr1 C1 C6 -87.02(12) 2_656
C4 Zr1 C1 C6 -127.94(11) 2_656
C4 Zr1 C1 C6 -158.53(13) .
C2 Zr1 C1 C6 -49.06(16) 2_656
C2 Zr1 C1 C6 124.72(16) .
C5 C1 C2 C3 1.39(19) .
C6 C1 C2 C3 -170.64(16) .
Zr1 C1 C2 C3 -65.40(13) .
C5 C1 C2 Zr1 66.79(12) .
C6 C1 C2 Zr1 -105.25(16) .
N1 Zr1 C2 C3 -105.35(11) 2_656
N1 Zr1 C2 C3 160.10(11) .
C5 Zr1 C2 C3 77.93(11) .
C5 Zr1 C2 C3 -25.45(13) 2_656
C1 Zr1 C2 C3 -66.82(15) 2_656
C1 Zr1 C2 C3 116.08(15) .
C3 Zr1 C2 C3 57.15(19) 2_656
C4 Zr1 C2 C3 16.76(13) 2_656
C4 Zr1 C2 C3 37.26(10) .
C2 Zr1 C2 C3 -152.78(10) 2_656
N1 Zr1 C2 C1 138.57(11) 2_656
N1 Zr1 C2 C1 44.02(10) .
C5 Zr1 C2 C1 -38.14(9) .
C5 Zr1 C2 C1 -141.53(10) 2_656
C1 Zr1 C2 C1 177.10(14) 2_656
C3 Zr1 C2 C1 -116.08(15) .
C3 Zr1 C2 C1 -58.93(16) 2_656
C4 Zr1 C2 C1 -99.32(11) 2_656
C4 Zr1 C2 C1 -78.82(11) .
C2 Zr1 C2 C1 91.15(9) 2_656
C1 C2 C3 C4 -1.5(2) .
Zr1 C2 C3 C4 -66.51(13) .
C1 C2 C3 Zr1 64.99(12) .
N1 Zr1 C3 C4 -172.17(11) 2_656
N1 Zr1 C3 C4 90.10(12) .
C5 Zr1 C3 C4 37.14(10) .
C5 Zr1 C3 C4 -85.29(11) 2_656
C1 Zr1 C3 C4 -103.59(11) 2_656
C1 Zr1 C3 C4 78.02(11) .
C3 Zr1 C3 C4 -34.45(9) 2_656
C4 Zr1 C3 C4 -52.35(13) 2_656
C2 Zr1 C3 C4 -68.46(15) 2_656
C2 Zr1 C3 C4 114.65(15) .
N1 Zr1 C3 C2 73.18(11) 2_656
N1 Zr1 C3 C2 -24.55(13) .
C5 Zr1 C3 C2 -77.52(11) .
C5 Zr1 C3 C2 160.05(10) 2_656
C1 Zr1 C3 C2 141.76(9) 2_656
C1 Zr1 C3 C2 -36.63(9) .
C3 Zr1 C3 C2 -149.10(11) 2_656
C4 Zr1 C3 C2 -167.00(10) 2_656
C4 Zr1 C3 C2 -114.65(15) .
C2 Zr1 C3 C2 176.89(8) 2_656
C2 C3 C4 C5 1.0(2) .
Zr1 C3 C4 C5 -65.50(12) .
C2 C3 C4 Zr1 66.53(13) .
N1 Zr1 C4 C5 124.47(11) 2_656
N1 Zr1 C4 C5 4.20(13) .
C5 Zr1 C4 C5 -146.78(9) 2_656
C1 Zr1 C4 C5 -143.49(10) 2_656
C1 Zr1 C4 C5 37.03(9) .
C3 Zr1 C4 C5 114.99(15) .
C3 Zr1 C4 C5 -92.53(11) 2_656
C4 Zr1 C4 C5 -118.39(12) 2_656
C2 Zr1 C4 C5 -101.55(11) 2_656
C2 Zr1 C4 C5 77.69(11) .
N1 Zr1 C4 C3 9.48(13) 2_656
N1 Zr1 C4 C3 -110.78(11) .
C5 Zr1 C4 C3 -114.99(15) .
C5 Zr1 C4 C3 98.23(11) 2_656
C1 Zr1 C4 C3 101.53(11) 2_656
C1 Zr1 C4 C3 -77.96(11) .
C3 Zr1 C4 C3 152.48(9) 2_656
C4 Zr1 C4 C3 126.63(13) 2_656
C2 Zr1 C4 C3 143.46(10) 2_656
C2 Zr1 C4 C3 -37.30(10) .
C3 C4 C5 C1 -0.2(2) .
Zr1 C4 C5 C1 -66.10(12) .
C3 C4 C5 Zr1 65.94(13) .
C2 C1 C5 C4 -0.76(19) .
C6 C1 C5 C4 171.52(15) .
Zr1 C1 C5 C4 66.63(12) .
C2 C1 C5 Zr1 -67.38(12) .
C6 C1 C5 Zr1 104.90(16) .
N1 Zr1 C5 C4 -82.43(13) 2_656
N1 Zr1 C5 C4 -176.32(11) .
C5 Zr1 C5 C4 39.46(9) 2_656
C1 Zr1 C5 C4 65.51(14) 2_656
C1 Zr1 C5 C4 -115.59(14) .
C3 Zr1 C5 C4 -37.07(10) .
C3 Zr1 C5 C4 92.10(11) 2_656
C4 Zr1 C5 C4 59.56(13) 2_656
C2 Zr1 C5 C4 105.63(11) 2_656
C2 Zr1 C5 C4 -77.69(11) .
N1 Zr1 C5 C1 33.17(13) 2_656
N1 Zr1 C5 C1 -60.73(10) .
C5 Zr1 C5 C1 155.06(10) 2_656
C1 Zr1 C5 C1 -178.90(5) 2_656
C3 Zr1 C5 C1 78.52(10) .
C3 Zr1 C5 C1 -152.30(9) 2_656
C4 Zr1 C5 C1 175.15(10) 2_656
C4 Zr1 C5 C1 115.59(14) .
C2 Zr1 C5 C1 -138.78(9) 2_656
C2 Zr1 C5 C1 37.91(9) .
C2 C1 C6 C14 -155.79(16) .
C5 C1 C6 C14 33.5(2) .
Zr1 C1 C6 C14 117.91(12) .
C2 C1 C6 C7 -30.9(2) .
C5 C1 C6 C7 158.43(16) .
Zr1 C1 C6 C7 -117.20(12) .
C2 C1 C6 C21 86.29(19) .
C5 C1 C6 C21 -84.38(19) .
Zr1 C1 C6 C21 0.00(14) .
C1 C6 C7 C8 -101.75(18) .
C14 C6 C7 C8 18.8(2) .
C21 C6 C7 C8 143.53(16) .
C1 C6 C7 C12 74.28(18) .
C14 C6 C7 C12 -165.15(15) .
C21 C6 C7 C12 -40.44(19) .
C12 C7 C8 C9 -2.5(3) .
C6 C7 C8 C9 173.58(16) .
C7 C8 C9 C10 -0.2(3) .
C8 C9 C10 C11 2.3(3) .
C8 C9 C10 C13 -177.70(18) .
C9 C10 C11 C12 -1.7(3) .
C13 C10 C11 C12 178.26(18) .
C10 C11 C12 C7 -0.9(3) .
C8 C7 C12 C11 3.0(3) .
C6 C7 C12 C11 -173.27(16) .
C1 C6 C14 C15 -121.09(17) .
C7 C6 C14 C15 118.73(17) .
C21 C6 C14 C15 -5.8(2) .
C1 C6 C14 C19 53.3(2) .
C7 C6 C14 C19 -66.9(2) .
C21 C6 C14 C19 168.57(15) .
C19 C14 C15 C16 1.0(3) .
C6 C14 C15 C16 175.55(16) .
C14 C15 C16 C17 -0.9(3) .
C15 C16 C17 C18 0.5(3) .
C15 C16 C17 C20 -178.0(2) .
C16 C17 C18 C19 -0.2(3) .
C20 C17 C18 C19 178.2(2) .
C17 C18 C19 C14 0.4(3) .
C15 C14 C19 C18 -0.8(3) .
C6 C14 C19 C18 -175.44(16) .
Zr1 N1 C21 C22 150.10(12) .
Zr1 N1 C21 C6 -28.1(2) .
C1 C6 C21 N1 15.7(2) .
C14 C6 C21 N1 -101.00(18) .
C7 C6 C21 N1 131.36(16) .
C1 C6 C21 C22 -162.53(14) .
C14 C6 C21 C22 80.79(17) .
C7 C6 C21 C22 -46.84(18) .
N1 C21 C22 C23 -15.1(2) .
C6 C21 C22 C23 163.18(16) .
N1 C21 C22 C27 161.53(17) .
C6 C21 C22 C27 -20.2(2) .
C27 C22 C23 C24 -0.9(3) .
C21 C22 C23 C24 175.93(18) .
C22 C23 C24 C25 -0.9(3) .
C23 C24 C25 C26 1.6(3) .
C23 C24 C25 Cl1 -178.37(16) .
C24 C25 C26 C27 -0.6(3) .
Cl1 C25 C26 C27 179.39(14) .
C23 C22 C27 C26 1.9(3) .
C21 C22 C27 C26 -174.66(16) .
C25 C26 C27 C22 -1.2(3) .
C31 O1 C28 C29 -42.0(3) .
O1 C28 C29 C30 24.9(4) .
C28 C29 C30 C31 -0.6(4) .
C28 O1 C31 C30 41.6(3) .
C29 C30 C31 O1 -23.9(4) .
C31A O1A C28A C29A 41.8(3) .
O1A C28A C29A C30A -24.2(4) .
C28A C29A C30A C31A -0.4(4) .
C28A O1A C31A C30A -42.1(3) .
C29A C30A C31A O1A 24.9(4) .
